data_7203287
loop_
_publ_author_name
'Holmes, Kathryn E.'
'Kelly, Paul F.'
'Dale, Sophie H.'
'Elsegood, Mark R. J.'

_publ_section_title
;
 New observations of structural diversity in copper(ii) complexes of
 diphenylsulfimide
;
_journal_issue 5
_journal_name_full CrystEngComm
_journal_page_first 391
_journal_paper_doi 10.1039/b601230b
_journal_volume 8
_journal_year 2006
_chemical_formula_sum 'C62 H58 B2 Cu F8 N6 S5'
_chemical_formula_weight 1284.60
_chemical_name_systematic
;
?
;
_space_group_IT_number 1
_symmetry_cell_setting triclinic
_symmetry_space_group_name_Hall 'P 1'
_symmetry_space_group_name_H-M 'P 1'
_atom_sites_solution_hydrogens 'geom except NH coords freely refined'
_atom_sites_solution_primary direct
_atom_sites_solution_secondary difmap
_audit_creation_method SHELXL-97
_cell_angle_alpha 112.138(2)
_cell_angle_beta 98.411(2)
_cell_angle_gamma 103.464(2)
_cell_formula_units_Z 1
_cell_length_a 11.1040(4)
_cell_length_b 12.3528(5)
_cell_length_c 12.8493(5)
_cell_measurement_reflns_used 11540
_cell_measurement_temperature 150(2)
_cell_measurement_theta_max 28.94
_cell_measurement_theta_min 2.24
_cell_volume 1533.17(11)
_computing_cell_refinement 'Bruker SAINT'
_computing_data_collection 'Bruker SMART'
_computing_data_reduction 'Bruker SAINT'
_computing_molecular_graphics 'Bruker SHELXTL'
_computing_publication_material 'Bruker SHELXTL and local programs'
_computing_structure_refinement 'Bruker SHELXTL'
_computing_structure_solution 'Bruker SHELXTL'
_diffrn_ambient_temperature 150(2)
_diffrn_measured_fraction_theta_full 0.992
_diffrn_measured_fraction_theta_max 0.877
_diffrn_measurement_device_type 'Bruker SMART 1000 CCD diffractometer'
_diffrn_measurement_method '\w rotation with narrow frames'
_diffrn_radiation_monochromator graphite
_diffrn_radiation_source 'sealed tube'
_diffrn_radiation_type MoK\a
_diffrn_radiation_wavelength 0.71073
_diffrn_reflns_av_R_equivalents 0.0090
_diffrn_reflns_av_sigmaI/netI 0.0273
_diffrn_reflns_limit_h_max 14
_diffrn_reflns_limit_h_min -14
_diffrn_reflns_limit_k_max 15
_diffrn_reflns_limit_k_min -15
_diffrn_reflns_limit_l_max 16
_diffrn_reflns_limit_l_min -17
_diffrn_reflns_number 13667
_diffrn_reflns_theta_full 26.00
_diffrn_reflns_theta_max 28.94
_diffrn_reflns_theta_min 1.77
_diffrn_standards_decay_% 0
_diffrn_standards_number 0
_exptl_absorpt_coefficient_mu 0.596
_exptl_absorpt_correction_T_max 0.865
_exptl_absorpt_correction_T_min 0.713
_exptl_absorpt_correction_type multi-scan
_exptl_crystal_colour blue
_exptl_crystal_density_diffrn 1.391
_exptl_crystal_density_method 'not measured'
_exptl_crystal_description block
_exptl_crystal_F_000 663
_exptl_crystal_size_max 0.61
_exptl_crystal_size_mid 0.57
_exptl_crystal_size_min 0.25
_refine_diff_density_max 0.324
_refine_diff_density_min -0.231
_refine_diff_density_rms 0.041
_refine_ls_abs_structure_details 'Flack H D (1983), Acta Cryst. A39, 876-881'
_refine_ls_abs_structure_Flack 0.700(5)
_refine_ls_extinction_method none
_refine_ls_goodness_of_fit_ref 1.026
_refine_ls_hydrogen_treatment mixed
_refine_ls_matrix_type full
_refine_ls_number_parameters 774
_refine_ls_number_reflns 12186
_refine_ls_number_restraints 13
_refine_ls_restrained_S_all 1.026
_refine_ls_R_factor_all 0.0244
_refine_ls_R_factor_gt 0.0231
_refine_ls_shift/su_max 0.032
_refine_ls_shift/su_mean 0.000
_refine_ls_structure_factor_coef Fsqd
_refine_ls_weighting_details 'calc w=1/[\s^2^(Fo^2^)+(0.0361P)^2^+0.0000P] where P=(Fo^2^+2Fc^2^)/3'
_refine_ls_weighting_scheme calc
_refine_ls_wR_factor_gt 0.0583
_refine_ls_wR_factor_ref 0.0592
_reflns_number_gt 11744
_reflns_number_total 12186
_reflns_threshold_expression I>2\s(I)
_cod_data_source_file b601230b.txt
_cod_data_source_block (2)
_cod_original_cell_volume 1533.17(10)
_cod_original_sg_symbol_H-M P1
_cod_database_code 7203287

loop_
_symmetry_equiv_pos_as_xyz
'x, y, z'

loop_
_atom_site_label
_atom_site_type_symbol
_atom_site_fract_x
_atom_site_fract_y
_atom_site_fract_z
_atom_site_U_iso_or_equiv
_atom_site_adp_type
_atom_site_occupancy
_atom_site_symmetry_multiplicity
_atom_site_calc_flag
_atom_site_refinement_flags
_atom_site_disorder_assembly
_atom_site_disorder_group
Cu1 Cu 0.270265(16) 0.221077(16) 0.778544(15) 0.01719(5) Uani 1 1 d . . .
N1 N 0.18077(14) 0.11574(14) 0.85029(13) 0.0210(3) Uani 1 1 d D . .
H1A H 0.157(2) 0.0436(14) 0.8121(18) 0.031 Uiso 1 1 d D . .
S1 S 0.22714(4) 0.13901(4) 0.98221(4) 0.01984(9) Uani 1 1 d . . .
C1 C 0.33550(18) 0.05434(18) 0.99402(16) 0.0252(4) Uani 1 1 d . . .
C2 C 0.2953(2) -0.07256(19) 0.95037(18) 0.0316(4) Uani 1 1 d . . .
H2 H 0.2066 -0.1179 0.9189 0.038 Uiso 1 1 calc R . .
C3 C 0.3857(2) -0.1332(2) 0.9530(2) 0.0402(5) Uani 1 1 d . . .
H3 H 0.3590 -0.2203 0.9247 0.048 Uiso 1 1 calc R . .
C4 C 0.5141(2) -0.0666(3) 0.99674(19) 0.0453(6) Uani 1 1 d . . .
H4 H 0.5759 -0.1084 0.9969 0.054 Uiso 1 1 calc R . .
C5 C 0.5540(2) 0.0600(2) 1.04028(19) 0.0433(6) Uani 1 1 d . . .
H5 H 0.6428 0.1050 1.0714 0.052 Uiso 1 1 calc R . .
C6 C 0.46445(19) 0.1218(2) 1.03868(18) 0.0343(4) Uani 1 1 d . . .
H6 H 0.4913 0.2089 1.0678 0.041 Uiso 1 1 calc R . .
C7 C 0.09452(17) 0.05870(17) 1.01768(16) 0.0226(4) Uani 1 1 d . . .
C8 C 0.1082(2) 0.0741(2) 1.13199(18) 0.0371(5) Uani 1 1 d . . .
H8 H 0.1860 0.1259 1.1897 0.044 Uiso 1 1 calc R . .
C9 C 0.0061(2) 0.0126(2) 1.16050(19) 0.0451(6) Uani 1 1 d . . .
H9 H 0.0140 0.0224 1.2384 0.054 Uiso 1 1 calc R . .
C10 C -0.1062(2) -0.0624(2) 1.0769(2) 0.0360(5) Uani 1 1 d . . .
H10 H -0.1754 -0.1041 1.0975 0.043 Uiso 1 1 calc R . .
C11 C -0.11916(19) -0.07754(19) 0.96412(19) 0.0322(4) Uani 1 1 d . . .
H11 H -0.1970 -0.1299 0.9068 0.039 Uiso 1 1 calc R . .
C12 C -0.01810(18) -0.01610(18) 0.93318(17) 0.0275(4) Uani 1 1 d . . .
H12 H -0.0268 -0.0257 0.8553 0.033 Uiso 1 1 calc R . .
N2 N 0.30947(15) 0.07018(14) 0.67818(14) 0.0239(3) Uani 1 1 d D . .
H2A H 0.266(2) 0.0030(15) 0.666(2) 0.036 Uiso 1 1 d D . .
S2 S 0.40866(4) 0.05945(4) 0.60061(4) 0.01994(9) Uani 1 1 d . . .
C13 C 0.49511(16) -0.03997(16) 0.62227(15) 0.0215(4) Uani 1 1 d . . .
C14 C 0.4654(2) -0.10047(19) 0.69112(17) 0.0302(4) Uani 1 1 d . . .
H14 H 0.3964 -0.0928 0.7262 0.036 Uiso 1 1 calc R . .
C15 C 0.5388(2) -0.17287(19) 0.70784(18) 0.0350(5) Uani 1 1 d . . .
H15 H 0.5190 -0.2161 0.7538 0.042 Uiso 1 1 calc R . .
C16 C 0.64034(19) -0.18208(19) 0.65777(18) 0.0335(5) Uani 1 1 d . . .
H16 H 0.6903 -0.2313 0.6698 0.040 Uiso 1 1 calc R . .
C17 C 0.66939(18) -0.12009(19) 0.59041(19) 0.0326(4) Uani 1 1 d . . .
H17 H 0.7397 -0.1263 0.5568 0.039 Uiso 1 1 calc R . .
C18 C 0.59690(17) -0.04918(18) 0.57156(17) 0.0267(4) Uani 1 1 d . . .
H18 H 0.6163 -0.0072 0.5245 0.032 Uiso 1 1 calc R . .
C19 C 0.32634(17) -0.03289(17) 0.44956(16) 0.0243(4) Uani 1 1 d . . .
C20 C 0.3776(2) 0.0000(2) 0.36959(17) 0.0337(4) Uani 1 1 d . . .
H20 H 0.4532 0.0682 0.3953 0.040 Uiso 1 1 calc R . .
C21 C 0.3179(3) -0.0673(2) 0.25174(19) 0.0455(6) Uani 1 1 d . . .
H21 H 0.3537 -0.0467 0.1964 0.055 Uiso 1 1 calc R . .
C22 C 0.2075(2) -0.1633(3) 0.2155(2) 0.0513(7) Uani 1 1 d . . .
H22 H 0.1654 -0.2075 0.1349 0.062 Uiso 1 1 calc R . .
C23 C 0.1567(2) -0.1967(3) 0.2944(2) 0.0543(7) Uani 1 1 d . . .
H23 H 0.0811 -0.2650 0.2679 0.065 Uiso 1 1 calc R . .
C24 C 0.2158(2) -0.1306(2) 0.4127(2) 0.0412(5) Uani 1 1 d . . .
H24 H 0.1803 -0.1526 0.4676 0.049 Uiso 1 1 calc R . .
N3 N 0.37326(14) 0.32656(14) 0.71671(13) 0.0217(3) Uani 1 1 d D . .
H3A H 0.397(2) 0.4018(14) 0.7544(18) 0.033 Uiso 1 1 d D . .
S3 S 0.33546(4) 0.29172(4) 0.58104(4) 0.01934(9) Uani 1 1 d . . .
C25 C 0.23338(17) 0.37315(17) 0.54657(16) 0.0247(4) Uani 1 1 d . . .
C26 C 0.13157(19) 0.3066(2) 0.44806(19) 0.0354(5) Uani 1 1 d . . .
H26 H 0.1169 0.2215 0.4025 0.042 Uiso 1 1 calc R . .
C27 C 0.0511(2) 0.3669(3) 0.4171(2) 0.0518(7) Uani 1 1 d . . .
H27 H -0.0184 0.3230 0.3491 0.062 Uiso 1 1 calc R . .
C28 C 0.0717(2) 0.4894(3) 0.4844(3) 0.0545(7) Uani 1 1 d . . .
H28 H 0.0157 0.5297 0.4634 0.065 Uiso 1 1 calc R . .
C29 C 0.1735(3) 0.5545(2) 0.5824(2) 0.0505(6) Uani 1 1 d . . .
H29 H 0.1866 0.6391 0.6286 0.061 Uiso 1 1 calc R . .
C30 C 0.2570(2) 0.4976(2) 0.6144(2) 0.0357(5) Uani 1 1 d . . .
H30 H 0.3282 0.5426 0.6807 0.043 Uiso 1 1 calc R . .
C31 C 0.47373(17) 0.36412(17) 0.54555(16) 0.0225(4) Uani 1 1 d . . .
C32 C 0.46937(19) 0.3300(2) 0.42857(17) 0.0331(4) Uani 1 1 d . . .
H32 H 0.3954 0.2702 0.3703 0.040 Uiso 1 1 calc R . .
C33 C 0.5735(2) 0.3837(2) 0.39770(19) 0.0405(5) Uani 1 1 d . . .
H33 H 0.5717 0.3598 0.3179 0.049 Uiso 1 1 calc R . .
C34 C 0.6803(2) 0.4721(2) 0.4825(2) 0.0354(5) Uani 1 1 d . . .
H34 H 0.7508 0.5106 0.4610 0.043 Uiso 1 1 calc R . .
C35 C 0.68457(19) 0.50450(19) 0.5987(2) 0.0329(5) Uani 1 1 d . . .
H35 H 0.7587 0.5643 0.6569 0.040 Uiso 1 1 calc R . .
C36 C 0.58117(18) 0.45026(18) 0.63099(17) 0.0268(4) Uani 1 1 d . . .
H36 H 0.5843 0.4722 0.7108 0.032 Uiso 1 1 calc R . .
N4 N 0.28311(15) 0.37440(14) 0.91409(14) 0.0248(3) Uani 1 1 d D . .
H4A H 0.331(2) 0.4372(16) 0.923(2) 0.037 Uiso 1 1 d D . .
S4 S 0.18001(4) 0.39313(4) 0.98765(4) 0.02113(9) Uani 1 1 d . . .
C37 C 0.09559(17) 0.48964(16) 0.95571(15) 0.0242(4) Uani 1 1 d . . .
C38 C -0.00308(19) 0.5096(2) 1.00809(18) 0.0354(5) Uani 1 1 d . . .
H38 H -0.0219 0.4768 1.0620 0.042 Uiso 1 1 calc R . .
C39 C -0.0733(2) 0.5783(2) 0.9801(2) 0.0462(6) Uani 1 1 d . . .
H39 H -0.1405 0.5936 1.0157 0.055 Uiso 1 1 calc R . .
C40 C -0.0467(2) 0.6252(2) 0.9005(2) 0.0436(6) Uani 1 1 d . . .
H40 H -0.0949 0.6730 0.8824 0.052 Uiso 1 1 calc R . .
C41 C 0.0496(2) 0.6024(2) 0.8478(2) 0.0415(5) Uani 1 1 d . . .
H41 H 0.0673 0.6341 0.7929 0.050 Uiso 1 1 calc R . .
C42 C 0.1217(2) 0.53323(18) 0.87442(18) 0.0319(4) Uani 1 1 d . . .
H42 H 0.1874 0.5164 0.8373 0.038 Uiso 1 1 calc R . .
C43 C 0.26478(17) 0.49309(17) 1.13573(15) 0.0225(4) Uani 1 1 d . . .
C44 C 0.2410(2) 0.45244(19) 1.21898(18) 0.0344(5) Uani 1 1 d . . .
H44 H 0.1777 0.3760 1.1980 0.041 Uiso 1 1 calc R . .
C45 C 0.3104(2) 0.5243(2) 1.33381(18) 0.0413(5) Uani 1 1 d . . .
H45 H 0.2953 0.4967 1.3918 0.050 Uiso 1 1 calc R . .
C46 C 0.4015(2) 0.6359(2) 1.36427(18) 0.0379(5) Uani 1 1 d . . .
H46 H 0.4480 0.6855 1.4432 0.045 Uiso 1 1 calc R . .
C47 C 0.4249(2) 0.6754(2) 1.27960(18) 0.0374(5) Uani 1 1 d . . .
H47 H 0.4880 0.7521 1.3007 0.045 Uiso 1 1 calc R . .
C48 C 0.35710(19) 0.60390(19) 1.16401(18) 0.0305(4) Uani 1 1 d . . .
H48 H 0.3736 0.6304 1.1056 0.037 Uiso 1 1 calc R . .
N5 N 0.07726(14) 0.16970(15) 0.65032(14) 0.0253(3) Uani 1 1 d D . .
H5A H 0.042(2) 0.0996(15) 0.642(2) 0.038 Uiso 1 1 d D . .
S5 S -0.02420(4) 0.23573(4) 0.63206(4) 0.02189(9) Uani 1 1 d . . .
C49 C -0.13316(16) 0.22970(17) 0.72327(15) 0.0225(4) Uani 1 1 d . . .
C50 C -0.11837(18) 0.17145(19) 0.79552(18) 0.0289(4) Uani 1 1 d . . .
H50 H -0.0535 0.1331 0.7957 0.035 Uiso 1 1 calc R . .
C51 C -0.1997(2) 0.1701(2) 0.86733(19) 0.0363(5) Uani 1 1 d . . .
H51 H -0.1912 0.1293 0.9164 0.044 Uiso 1 1 calc R . .
C52 C -0.2932(2) 0.2274(2) 0.86853(18) 0.0336(5) Uani 1 1 d . . .
H52 H -0.3489 0.2254 0.9178 0.040 Uiso 1 1 calc R . .
C53 C -0.30532(19) 0.28772(19) 0.79737(17) 0.0322(4) Uani 1 1 d . . .
H53 H -0.3688 0.3278 0.7985 0.039 Uiso 1 1 calc R . .
C54 C -0.22519(19) 0.28941(18) 0.72530(17) 0.0293(4) Uani 1 1 d . . .
H54 H -0.2328 0.3312 0.6771 0.035 Uiso 1 1 calc R . .
C55 C -0.13969(16) 0.13710(16) 0.49327(15) 0.0221(3) Uani 1 1 d . . .
C56 C -0.21887(18) 0.18655(18) 0.44350(16) 0.0299(4) Uani 1 1 d . . .
H56 H -0.2127 0.2709 0.4818 0.036 Uiso 1 1 calc R . .
C57 C -0.30732(19) 0.1104(2) 0.33664(17) 0.0356(5) Uani 1 1 d . . .
H57 H -0.3615 0.1432 0.3014 0.043 Uiso 1 1 calc R . .
C58 C -0.31688(19) -0.0124(2) 0.28142(17) 0.0346(4) Uani 1 1 d . . .
H58 H -0.3791 -0.0644 0.2095 0.042 Uiso 1 1 calc R . .
C59 C -0.23596(19) -0.05951(19) 0.33076(17) 0.0316(4) Uani 1 1 d . . .
H59 H -0.2418 -0.1437 0.2919 0.038 Uiso 1 1 calc R . .
C60 C -0.14561(17) 0.01536(17) 0.43714(15) 0.0259(4) Uani 1 1 d . . .
H60 H -0.0890 -0.0168 0.4705 0.031 Uiso 1 1 calc R . .
B1 B -0.0047(2) -0.2058(2) 0.6123(2) 0.0296(5) Uani 1 1 d . . .
F1 F -0.03169(12) -0.09553(11) 0.63668(12) 0.0426(3) Uani 1 1 d . . .
F2 F -0.04270(16) -0.27789(15) 0.49520(13) 0.0632(4) Uani 1 1 d . . .
F3 F -0.06506(13) -0.26588(14) 0.67009(14) 0.0556(4) Uani 1 1 d . . .
F4 F 0.12828(11) -0.17531(12) 0.65413(13) 0.0454(3) Uani 1 1 d . . .
B2 B 0.5796(2) 0.6352(2) 0.9554(2) 0.0305(5) Uani 1 1 d . . .
F5 F 0.65264(15) 0.68190(15) 0.89495(14) 0.0668(5) Uani 1 1 d . . .
F6 F 0.59943(14) 0.52772(13) 0.95105(14) 0.0602(4) Uani 1 1 d . . .
F7 F 0.61128(14) 0.72153(13) 1.06916(11) 0.0505(4) Uani 1 1 d . . .
F8 F 0.45041(11) 0.60780(12) 0.90358(12) 0.0431(3) Uani 1 1 d . . .
C61 C 0.7605(3) 0.4650(4) 0.2118(3) 0.0667(8) Uani 1 1 d . . .
C62 C 0.7318(4) 0.5779(4) 0.2356(3) 0.0917(11) Uani 1 1 d . . .
H62A H 0.6443 0.5671 0.2446 0.110 Uiso 1 1 calc R . .
H62B H 0.7391 0.6006 0.1710 0.110 Uiso 1 1 calc R . .
H62C H 0.7924 0.6432 0.3075 0.110 Uiso 1 1 calc R . .
N6 N 0.7851(4) 0.3760(3) 0.1958(3) 0.0938(10) Uani 1 1 d . . .

loop_
_atom_site_aniso_label
_atom_site_aniso_U_11
_atom_site_aniso_U_22
_atom_site_aniso_U_33
_atom_site_aniso_U_23
_atom_site_aniso_U_13
_atom_site_aniso_U_12
Cu1 0.01865(10) 0.01634(9) 0.01799(9) 0.00747(7) 0.00723(7) 0.00624(7)
N1 0.0245(8) 0.0176(7) 0.0206(7) 0.0089(6) 0.0066(6) 0.0045(6)
S1 0.0210(2) 0.0200(2) 0.0199(2) 0.00967(17) 0.00689(16) 0.00600(16)
C1 0.0270(9) 0.0344(10) 0.0234(9) 0.0175(8) 0.0098(7) 0.0150(8)
C2 0.0373(11) 0.0327(11) 0.0341(11) 0.0181(9) 0.0138(9) 0.0179(9)
C3 0.0573(15) 0.0470(13) 0.0369(11) 0.0257(10) 0.0205(11) 0.0344(12)
C4 0.0536(14) 0.0758(18) 0.0356(11) 0.0354(12) 0.0207(11) 0.0466(13)
C5 0.0299(11) 0.0766(18) 0.0365(11) 0.0325(12) 0.0106(9) 0.0244(11)
C6 0.0295(10) 0.0458(12) 0.0320(10) 0.0208(9) 0.0075(8) 0.0130(9)
C7 0.0238(9) 0.0215(9) 0.0256(9) 0.0115(7) 0.0106(7) 0.0074(7)
C8 0.0348(11) 0.0421(12) 0.0250(10) 0.0125(9) 0.0085(8) -0.0018(9)
C9 0.0552(14) 0.0481(14) 0.0284(11) 0.0168(10) 0.0205(10) 0.0031(11)
C10 0.0344(11) 0.0331(11) 0.0431(12) 0.0180(10) 0.0203(9) 0.0058(9)
C11 0.0245(9) 0.0330(11) 0.0404(11) 0.0191(9) 0.0095(8) 0.0049(8)
C12 0.0259(9) 0.0316(10) 0.0301(10) 0.0180(9) 0.0086(8) 0.0088(8)
N2 0.0271(8) 0.0183(7) 0.0306(8) 0.0104(7) 0.0166(7) 0.0090(6)
S2 0.0207(2) 0.0198(2) 0.0215(2) 0.00850(16) 0.00842(16) 0.00900(16)
C13 0.0207(8) 0.0176(8) 0.0220(8) 0.0045(7) 0.0018(7) 0.0077(7)
C14 0.0352(10) 0.0354(11) 0.0279(9) 0.0151(8) 0.0133(8) 0.0193(9)
C15 0.0486(13) 0.0314(11) 0.0308(10) 0.0166(9) 0.0075(9) 0.0187(10)
C16 0.0320(10) 0.0320(10) 0.0326(10) 0.0094(9) -0.0010(8) 0.0168(8)
C17 0.0229(9) 0.0332(10) 0.0404(11) 0.0119(9) 0.0077(8) 0.0134(8)
C18 0.0205(9) 0.0290(10) 0.0319(10) 0.0133(8) 0.0078(8) 0.0091(7)
C19 0.0241(9) 0.0266(9) 0.0234(9) 0.0088(8) 0.0047(7) 0.0142(7)
C20 0.0402(11) 0.0363(11) 0.0282(10) 0.0150(9) 0.0109(9) 0.0152(9)
C21 0.0624(16) 0.0536(14) 0.0268(11) 0.0193(10) 0.0123(11) 0.0257(13)
C22 0.0520(15) 0.0628(17) 0.0254(11) 0.0076(11) -0.0029(10) 0.0210(13)
C23 0.0362(13) 0.0563(16) 0.0439(14) 0.0055(12) -0.0029(11) 0.0027(11)
C24 0.0333(12) 0.0486(14) 0.0330(11) 0.0128(10) 0.0070(9) 0.0066(10)
N3 0.0255(8) 0.0185(8) 0.0195(7) 0.0078(6) 0.0064(6) 0.0044(6)
S3 0.0207(2) 0.0179(2) 0.0206(2) 0.00890(17) 0.00721(16) 0.00582(16)
C25 0.0249(9) 0.0281(9) 0.0304(10) 0.0185(8) 0.0124(8) 0.0114(7)
C26 0.0261(10) 0.0428(12) 0.0406(11) 0.0253(10) 0.0074(9) 0.0050(8)
C27 0.0284(11) 0.082(2) 0.0632(16) 0.0526(16) 0.0084(11) 0.0154(12)
C28 0.0467(14) 0.081(2) 0.0806(19) 0.0618(17) 0.0319(14) 0.0436(14)
C29 0.0703(17) 0.0475(14) 0.0648(17) 0.0365(13) 0.0359(14) 0.0412(13)
C30 0.0467(12) 0.0374(12) 0.0357(11) 0.0206(10) 0.0181(10) 0.0230(10)
C31 0.0236(9) 0.0213(9) 0.0290(9) 0.0139(8) 0.0115(7) 0.0100(7)
C32 0.0314(10) 0.0382(11) 0.0273(10) 0.0137(9) 0.0104(8) 0.0054(9)
C33 0.0434(12) 0.0555(14) 0.0347(11) 0.0268(11) 0.0226(10) 0.0168(11)
C34 0.0309(10) 0.0409(12) 0.0502(13) 0.0314(11) 0.0218(10) 0.0121(9)
C35 0.0251(10) 0.0296(11) 0.0448(12) 0.0190(10) 0.0081(9) 0.0054(8)
C36 0.0273(9) 0.0267(10) 0.0282(9) 0.0131(8) 0.0094(8) 0.0079(8)
N4 0.0271(8) 0.0177(7) 0.0280(8) 0.0070(7) 0.0145(7) 0.0043(6)
S4 0.0237(2) 0.0184(2) 0.0207(2) 0.00680(16) 0.00879(16) 0.00635(16)
C37 0.0236(9) 0.0194(9) 0.0217(8) 0.0023(7) 0.0017(7) 0.0062(7)
C38 0.0286(10) 0.0410(12) 0.0319(11) 0.0101(9) 0.0062(9) 0.0129(9)
C39 0.0303(11) 0.0524(15) 0.0442(13) 0.0052(11) 0.0044(10) 0.0217(10)
C40 0.0410(12) 0.0316(11) 0.0447(13) 0.0057(10) -0.0088(10) 0.0178(10)
C41 0.0491(13) 0.0334(12) 0.0399(12) 0.0175(10) 0.0004(10) 0.0134(10)
C42 0.0357(11) 0.0252(10) 0.0324(10) 0.0110(8) 0.0061(8) 0.0091(8)
C43 0.0243(9) 0.0236(9) 0.0179(8) 0.0057(7) 0.0067(7) 0.0092(7)
C44 0.0406(12) 0.0300(10) 0.0294(10) 0.0128(9) 0.0124(9) 0.0032(9)
C45 0.0546(14) 0.0461(13) 0.0239(10) 0.0180(10) 0.0111(10) 0.0111(11)
C46 0.0406(12) 0.0396(12) 0.0237(9) 0.0075(9) 0.0020(9) 0.0095(10)
C47 0.0357(11) 0.0333(11) 0.0311(10) 0.0083(9) 0.0037(9) 0.0020(9)
C48 0.0334(10) 0.0287(10) 0.0266(10) 0.0120(8) 0.0081(8) 0.0043(8)
N5 0.0173(7) 0.0266(8) 0.0305(8) 0.0125(7) 0.0019(6) 0.0064(6)
S5 0.0177(2) 0.0219(2) 0.0241(2) 0.00968(17) 0.00257(16) 0.00472(16)
C49 0.0168(8) 0.0217(9) 0.0203(8) 0.0036(7) 0.0015(7) 0.0022(7)
C50 0.0241(9) 0.0308(10) 0.0348(10) 0.0157(9) 0.0079(8) 0.0108(8)
C51 0.0390(12) 0.0445(13) 0.0363(11) 0.0238(10) 0.0157(9) 0.0177(10)
C52 0.0299(10) 0.0369(11) 0.0324(10) 0.0117(9) 0.0130(8) 0.0097(9)
C53 0.0272(10) 0.0334(11) 0.0314(10) 0.0062(9) 0.0071(8) 0.0146(8)
C54 0.0297(10) 0.0277(10) 0.0300(10) 0.0123(8) 0.0037(8) 0.0110(8)
C55 0.0183(8) 0.0272(9) 0.0208(8) 0.0111(7) 0.0054(7) 0.0054(7)
C56 0.0268(9) 0.0330(10) 0.0284(9) 0.0117(8) 0.0032(8) 0.0117(8)
C57 0.0298(10) 0.0504(13) 0.0298(10) 0.0191(10) 0.0037(8) 0.0171(9)
C58 0.0271(10) 0.0458(12) 0.0221(9) 0.0092(9) 0.0027(8) 0.0071(9)
C59 0.0333(10) 0.0313(11) 0.0239(9) 0.0067(8) 0.0079(8) 0.0074(8)
C60 0.0257(9) 0.0309(10) 0.0231(9) 0.0130(8) 0.0071(7) 0.0094(7)
B1 0.0255(11) 0.0230(11) 0.0381(12) 0.0130(9) 0.0061(9) 0.0053(8)
F1 0.0346(6) 0.0311(7) 0.0604(8) 0.0185(6) 0.0048(6) 0.0137(5)
F2 0.0742(11) 0.0508(9) 0.0393(8) 0.0013(7) 0.0046(7) 0.0118(8)
F3 0.0456(8) 0.0509(9) 0.0759(10) 0.0407(8) 0.0180(7) 0.0006(6)
F4 0.0244(6) 0.0377(7) 0.0764(10) 0.0278(7) 0.0089(6) 0.0108(5)
B2 0.0260(11) 0.0231(11) 0.0335(12) 0.0051(9) 0.0084(9) 0.0034(8)
F5 0.0560(9) 0.0624(10) 0.0527(9) 0.0100(7) 0.0265(7) -0.0164(8)
F6 0.0511(8) 0.0351(7) 0.0790(11) 0.0110(7) -0.0004(8) 0.0197(7)
F7 0.0614(9) 0.0359(7) 0.0318(7) 0.0006(6) 0.0060(6) 0.0030(6)
F8 0.0273(6) 0.0328(7) 0.0595(8) 0.0151(6) 0.0007(6) 0.0064(5)
C61 0.078(2) 0.085(2) 0.0543(18) 0.0403(18) 0.0300(16) 0.0292(19)
C62 0.112(3) 0.109(3) 0.079(2) 0.057(2) 0.024(2) 0.051(2)
N6 0.123(3) 0.093(2) 0.073(2) 0.0320(18) 0.0454(19) 0.041(2)

loop_
_atom_type_symbol
_atom_type_description
_atom_type_scat_dispersion_real
_atom_type_scat_dispersion_imag
_atom_type_scat_source
C C 0.0033 0.0016 'International Tables Vol C Tables 4.2.6.8 and 6.1.1.4'
H H 0.0000 0.0000 'International Tables Vol C Tables 4.2.6.8 and 6.1.1.4'
B B 0.0013 0.0007 'International Tables Vol C Tables 4.2.6.8 and 6.1.1.4'
N N 0.0061 0.0033 'International Tables Vol C Tables 4.2.6.8 and 6.1.1.4'
F F 0.0171 0.0103 'International Tables Vol C Tables 4.2.6.8 and 6.1.1.4'
S S 0.1246 0.1234 'International Tables Vol C Tables 4.2.6.8 and 6.1.1.4'
Cu Cu 0.3201 1.2651 'International Tables Vol C Tables 4.2.6.8 and 6.1.1.4'

loop_
_geom_angle_atom_site_label_1
_geom_angle_atom_site_label_2
_geom_angle_atom_site_label_3
_geom_angle
_geom_angle_site_symmetry_1
_geom_angle_site_symmetry_3
_geom_angle_publ_flag
N4 Cu1 N3 88.03(6) . . ?
N4 Cu1 N2 160.84(7) . . ?
N3 Cu1 N2 92.86(6) . . ?
N4 Cu1 N1 91.27(6) . . ?
N3 Cu1 N1 174.90(7) . . ?
N2 Cu1 N1 86.16(6) . . ?
N4 Cu1 N5 105.76(6) . . ?
N3 Cu1 N5 96.32(6) . . ?
N2 Cu1 N5 93.18(6) . . ?
N1 Cu1 N5 88.73(6) . . ?
S1 N1 Cu1 124.15(9) . . ?
N1 S1 C1 109.73(8) . . ?
N1 S1 C7 107.58(9) . . ?
C1 S1 C7 99.97(9) . . ?
C2 C1 C6 121.09(18) . . ?
C2 C1 S1 122.30(15) . . ?
C6 C1 S1 116.29(15) . . ?
C1 C2 C3 119.4(2) . . ?
C4 C3 C2 119.8(2) . . ?
C3 C4 C5 120.8(2) . . ?
C4 C5 C6 120.0(2) . . ?
C1 C6 C5 119.0(2) . . ?
C12 C7 C8 121.12(17) . . ?
C12 C7 S1 120.59(14) . . ?
C8 C7 S1 118.28(15) . . ?
C9 C8 C7 118.80(19) . . ?
C10 C9 C8 120.5(2) . . ?
C11 C10 C9 120.46(19) . . ?
C10 C11 C12 120.18(19) . . ?
C7 C12 C11 118.91(18) . . ?
S2 N2 Cu1 129.00(9) . . ?
N2 S2 C19 110.48(9) . . ?
N2 S2 C13 109.14(8) . . ?
C19 S2 C13 98.75(8) . . ?
C14 C13 C18 121.27(17) . . ?
C14 C13 S2 121.36(14) . . ?
C18 C13 S2 117.31(14) . . ?
C13 C14 C15 118.66(18) . . ?
C16 C15 C14 120.3(2) . . ?
C17 C16 C15 120.25(18) . . ?
C18 C17 C16 120.39(18) . . ?
C17 C18 C13 119.15(18) . . ?
C24 C19 C20 120.42(19) . . ?
C24 C19 S2 122.66(16) . . ?
C20 C19 S2 116.91(15) . . ?
C19 C20 C21 119.6(2) . . ?
C22 C21 C20 119.9(2) . . ?
C21 C22 C23 120.7(2) . . ?
C22 C23 C24 120.1(2) . . ?
C19 C24 C23 119.3(2) . . ?
S3 N3 Cu1 119.29(9) . . ?
N3 S3 C25 112.07(9) . . ?
N3 S3 C31 107.96(8) . . ?
C25 S3 C31 97.42(8) . . ?
C26 C25 C30 121.75(19) . . ?
C26 C25 S3 116.86(15) . . ?
C30 C25 S3 121.38(15) . . ?
C25 C26 C27 118.7(2) . . ?
C28 C27 C26 120.3(2) . . ?
C27 C28 C29 120.3(2) . . ?
C28 C29 C30 120.8(2) . . ?
C25 C30 C29 118.1(2) . . ?
C36 C31 C32 120.73(18) . . ?
C36 C31 S3 121.55(15) . . ?
C32 C31 S3 117.72(15) . . ?
C33 C32 C31 119.50(19) . . ?
C34 C33 C32 120.2(2) . . ?
C33 C34 C35 119.91(19) . . ?
C34 C35 C36 120.45(19) . . ?
C31 C36 C35 119.15(19) . . ?
S4 N4 Cu1 126.08(9) . . ?
N4 S4 C43 107.76(9) . . ?
N4 S4 C37 110.44(9) . . ?
C43 S4 C37 99.46(8) . . ?
C42 C37 C38 121.49(19) . . ?
C42 C37 S4 120.53(15) . . ?
C38 C37 S4 117.76(16) . . ?
C39 C38 C37 118.6(2) . . ?
C38 C39 C40 120.8(2) . . ?
C41 C40 C39 119.8(2) . . ?
C40 C41 C42 120.5(2) . . ?
C37 C42 C41 118.8(2) . . ?
C44 C43 C48 121.47(18) . . ?
C44 C43 S4 117.65(15) . . ?
C48 C43 S4 120.75(15) . . ?
C43 C44 C45 119.2(2) . . ?
C46 C45 C44 120.3(2) . . ?
C45 C46 C47 119.87(19) . . ?
C46 C47 C48 120.5(2) . . ?
C43 C48 C47 118.58(19) . . ?
S5 N5 Cu1 136.68(9) . . ?
N5 S5 C55 108.30(8) . . ?
N5 S5 C49 110.98(9) . . ?
C55 S5 C49 97.38(8) . . ?
C50 C49 C54 120.80(17) . . ?
C50 C49 S5 119.16(14) . . ?
C54 C49 S5 119.93(14) . . ?
C51 C50 C49 118.90(18) . . ?
C50 C51 C52 120.8(2) . . ?
C51 C52 C53 119.8(2) . . ?
C54 C53 C52 119.99(18) . . ?
C53 C54 C49 119.76(18) . . ?
C60 C55 C56 121.12(17) . . ?
C60 C55 S5 119.76(13) . . ?
C56 C55 S5 119.10(14) . . ?
C55 C56 C57 118.90(18) . . ?
C58 C57 C56 120.48(19) . . ?
C59 C58 C57 119.93(18) . . ?
C58 C59 C60 120.58(19) . . ?
C55 C60 C59 118.94(17) . . ?
F2 B1 F3 110.61(18) . . ?
F2 B1 F1 110.15(18) . . ?
F3 B1 F1 109.85(19) . . ?
F2 B1 F4 110.49(19) . . ?
F3 B1 F4 108.77(18) . . ?
F1 B1 F4 106.89(16) . . ?
F7 B2 F6 110.3(2) . . ?
F7 B2 F5 109.16(17) . . ?
F6 B2 F5 110.60(19) . . ?
F7 B2 F8 110.11(18) . . ?
F6 B2 F8 107.77(17) . . ?
F5 B2 F8 108.9(2) . . ?
N6 C61 C62 178.2(4) . . ?

loop_
_geom_bond_atom_site_label_1
_geom_bond_atom_site_label_2
_geom_bond_distance
_geom_bond_site_symmetry_2
_geom_bond_publ_flag
Cu1 N4 1.9891(15) . ?
Cu1 N3 1.9972(15) . ?
Cu1 N2 2.0144(15) . ?
Cu1 N1 2.0249(16) . ?
Cu1 N5 2.2926(15) . ?
N1 S1 1.5905(16) . ?
S1 C1 1.7936(18) . ?
S1 C7 1.7936(19) . ?
C1 C2 1.382(3) . ?
C1 C6 1.385(3) . ?
C2 C3 1.389(3) . ?
C3 C4 1.377(4) . ?
C4 C5 1.378(4) . ?
C5 C6 1.390(3) . ?
C7 C12 1.380(3) . ?
C7 C8 1.388(3) . ?
C8 C9 1.388(3) . ?
C9 C10 1.374(3) . ?
C10 C11 1.371(3) . ?
C11 C12 1.398(3) . ?
N2 S2 1.5854(15) . ?
S2 C19 1.7974(19) . ?
S2 C13 1.7989(17) . ?
C13 C14 1.385(3) . ?
C13 C18 1.391(3) . ?
C14 C15 1.394(3) . ?
C15 C16 1.384(3) . ?
C16 C17 1.380(3) . ?
C17 C18 1.380(3) . ?
C19 C24 1.378(3) . ?
C19 C20 1.387(3) . ?
C20 C21 1.387(3) . ?
C21 C22 1.366(4) . ?
C22 C23 1.375(4) . ?
C23 C24 1.391(3) . ?
N3 S3 1.5928(16) . ?
S3 C25 1.7923(18) . ?
S3 C31 1.7994(19) . ?
C25 C26 1.386(3) . ?
C25 C30 1.388(3) . ?
C26 C27 1.393(3) . ?
C27 C28 1.373(4) . ?
C28 C29 1.381(4) . ?
C29 C30 1.389(3) . ?
C31 C36 1.381(3) . ?
C31 C32 1.390(3) . ?
C32 C33 1.382(3) . ?
C33 C34 1.381(3) . ?
C34 C35 1.383(3) . ?
C35 C36 1.389(3) . ?
N4 S4 1.5914(15) . ?
S4 C43 1.7874(18) . ?
S4 C37 1.8015(18) . ?
C37 C42 1.380(3) . ?
C37 C38 1.389(3) . ?
C38 C39 1.383(3) . ?
C39 C40 1.387(4) . ?
C40 C41 1.374(3) . ?
C41 C42 1.395(3) . ?
C43 C44 1.376(3) . ?
C43 C48 1.385(3) . ?
C44 C45 1.386(3) . ?
C45 C46 1.380(3) . ?
C46 C47 1.383(3) . ?
C47 C48 1.388(3) . ?
N5 S5 1.5762(15) . ?
S5 C55 1.8097(18) . ?
S5 C49 1.8115(19) . ?
C49 C50 1.386(3) . ?
C49 C54 1.390(3) . ?
C50 C51 1.384(3) . ?
C51 C52 1.386(3) . ?
C52 C53 1.391(3) . ?
C53 C54 1.377(3) . ?
C55 C60 1.382(3) . ?
C55 C56 1.391(3) . ?
C56 C57 1.391(3) . ?
C57 C58 1.381(3) . ?
C58 C59 1.379(3) . ?
C59 C60 1.394(3) . ?
B1 F2 1.366(3) . ?
B1 F3 1.371(3) . ?
B1 F1 1.392(3) . ?
B1 F4 1.403(2) . ?
B2 F7 1.377(3) . ?
B2 F6 1.377(3) . ?
B2 F5 1.378(3) . ?
B2 F8 1.394(3) . ?
C61 N6 1.145(4) . ?
C61 C62 1.433(5) . ?

loop_
_geom_hbond_atom_site_label_D
_geom_hbond_atom_site_label_H
_geom_hbond_atom_site_label_A
_geom_hbond_distance_DH
_geom_hbond_distance_HA
_geom_hbond_distance_DA
_geom_hbond_angle_DHA
_geom_hbond_site_symmetry_A
N1 H1A F1 0.792(14) 2.541(19) 3.123(2) 131(2) .
N1 H1A F4 0.792(14) 2.608(16) 3.374(2) 163(2) .
N2 H2A F4 0.799(15) 2.309(15) 3.100(2) 171(2) .
N3 H3A F8 0.823(14) 2.406(15) 3.208(2) 165(2) .
N4 H4A F8 0.787(15) 2.335(16) 3.107(2) 167(2) .
N5 H5A F1 0.819(15) 2.331(16) 3.145(2) 172(2) .
